data_2235201
loop_
_publ_author_name
'Said, Farouq F.'
'Ali, Basem F.'
'Richeson, Darrin'
'Korobkov, Ilia'

_publ_section_title
;
 Bis(<i>N</i>,<i>N</i>',<i>N</i>''-triisopropylguanidinium)
 fumarate--fumaric acid (1/1)
;
_journal_coeditor_code PV2540
_journal_issue 6
_journal_name_full 'Acta Crystallographica Section E'
_journal_page_first o1906
_journal_paper_doi 10.1107/S1600536812023094
_journal_volume 68
_journal_year 2012
_chemical_formula_iupac '2C10 H24 N3 +, C4 H2 O4 2-, C4 H4 O4'
_chemical_formula_moiety '2(C10 H24 N3 +), C4 H2 O4 2-, C4 H4 O4'
_chemical_formula_sum 'C28 H54 N6 O8'
_chemical_formula_weight 602.78
_chemical_name_systematic
;
Bis(<i>N</i>,<i>N</i>',<i>N</i>''-triisopropylguanidinium) fumarate--fumaric
acid (1/1)
;
_space_group_IT_number 14
_symmetry_cell_setting monoclinic
_symmetry_space_group_name_Hall '-P 2yn'
_symmetry_space_group_name_H-M 'P 1 21/n 1'
_atom_sites_solution_hydrogens geom
_atom_sites_solution_primary direct
_atom_sites_solution_secondary difmap
_audit_creation_method SHELXL-97
_cell_angle_alpha 90.00
_cell_angle_beta 102.291(4)
_cell_angle_gamma 90.00
_cell_formula_units_Z 2
_cell_length_a 9.714(3)
_cell_length_b 11.633(3)
_cell_length_c 16.226(4)
_cell_measurement_reflns_used 309
_cell_measurement_temperature 200(2)
_cell_measurement_theta_max 23.27
_cell_measurement_theta_min 2.17
_cell_volume 1791.6(8)
_computing_cell_refinement 'SAINT (Bruker, 2009)'
_computing_data_collection 'APEX2 (Bruker, 2009)'
_computing_data_reduction 'SAINT (Bruker, 2009)'
_computing_molecular_graphics 'SHELXTL (Sheldrick, 2008)'
_computing_publication_material 'SHELXTL (Sheldrick, 2008)'
_computing_structure_refinement 'SHELXL97 (Sheldrick, 2008)'
_computing_structure_solution 'SHELXS97 (Sheldrick, 2008)'
_diffrn_ambient_temperature 200(2)
_diffrn_measured_fraction_theta_full 0.980
_diffrn_measured_fraction_theta_max 0.980
_diffrn_measurement_device_type 'Bruker APEXII CCD area-detector'
_diffrn_measurement_method 'phi and omega scans'
_diffrn_radiation_monochromator graphite
_diffrn_radiation_source 'fine-focus sealed tube'
_diffrn_radiation_type MoK\a
_diffrn_radiation_wavelength 0.71073
_diffrn_reflns_av_R_equivalents 0.0273
_diffrn_reflns_av_sigmaI/netI 0.0215
_diffrn_reflns_limit_h_max 10
_diffrn_reflns_limit_h_min -10
_diffrn_reflns_limit_k_max 12
_diffrn_reflns_limit_k_min -12
_diffrn_reflns_limit_l_max 18
_diffrn_reflns_limit_l_min -18
_diffrn_reflns_number 11184
_diffrn_reflns_theta_full 23.27
_diffrn_reflns_theta_max 23.27
_diffrn_reflns_theta_min 2.17
_exptl_absorpt_coefficient_mu 0.082
_exptl_absorpt_correction_T_max 0.9641
_exptl_absorpt_correction_T_min 0.9602
_exptl_absorpt_correction_type multi-scan
_exptl_absorpt_process_details '(SADABS; Bruker, 2003)'
_exptl_crystal_colour colourless
_exptl_crystal_density_diffrn 1.117
_exptl_crystal_density_meas ?
_exptl_crystal_density_method 'not measured'
_exptl_crystal_description block
_exptl_crystal_F_000 656
_exptl_crystal_size_max 0.50
_exptl_crystal_size_mid 0.45
_exptl_crystal_size_min 0.45
_refine_diff_density_max 0.217
_refine_diff_density_min -0.181
_refine_ls_extinction_coef 0.013(2)
_refine_ls_extinction_expression Fc^*^=kFc[1+0.001xFc^2^\l^3^/sin(2\q)]^-1/4^
_refine_ls_extinction_method 'SHELXL97 (Sheldrick, 2008)'
_refine_ls_goodness_of_fit_ref 1.041
_refine_ls_hydrogen_treatment constr
_refine_ls_matrix_type full
_refine_ls_number_parameters 191
_refine_ls_number_reflns 2514
_refine_ls_number_restraints 0
_refine_ls_restrained_S_all 1.041
_refine_ls_R_factor_all 0.0519
_refine_ls_R_factor_gt 0.0435
_refine_ls_shift/su_max 0.001
_refine_ls_shift/su_mean 0.000
_refine_ls_structure_factor_coef Fsqd
_refine_ls_weighting_details 'calc w=1/[\s^2^(Fo^2^)+(0.0727P)^2^+0.7515P] where P=(Fo^2^+2Fc^2^)/3'
_refine_ls_weighting_scheme calc
_refine_ls_wR_factor_gt 0.1228
_refine_ls_wR_factor_ref 0.1300
_reflns_number_gt 2121
_reflns_number_total 2514
_reflns_threshold_expression I>2sigma(I)
_cod_data_source_file pv2540.cif
_cod_data_source_block I
_cod_depositor_comments
;
The following automatic conversions were performed:

'_exptl_crystal_density_meas' value 'n/a' was changed to '?' - the
value is perceived as not measured.

Automatic conversion script
Id: cif_fix_values 3008 2015-01-20 13:52:24Z robertas 

2019-10-14
Z value and formula fixed to values more according to usual
chemical conventions.                 miguel
;
_cod_original_formula_sum 'C14 H27 N3 O4'
_cod_original_formula_weight 301.39
_cod_original_formula_moiety 'C10 H24 N3 +, 0.5(C4 H2 O4 2-), 0.5(C4 H4 O4)'
_cod_original_formula_iupac 'C10 H24 N3 +, 0.5C4 H2 O4 2-, 0.5C4 H4 O4'
_cod_original_formula_units_Z 4
_cod_original_sg_symbol_H-M 'P 21/n'
_cod_database_code 2235201
_cod_database_fobs_code 2235201

loop_
_symmetry_equiv_pos_as_xyz
'x, y, z'
'-x+1/2, y+1/2, -z+1/2'
'-x, -y, -z'
'x-1/2, -y-1/2, z-1/2'

loop_
_atom_site_type_symbol
_atom_site_label
_atom_site_fract_x
_atom_site_fract_y
_atom_site_fract_z
_atom_site_U_iso_or_equiv
_atom_site_adp_type
_atom_site_calc_flag
_atom_site_refinement_flags
_atom_site_occupancy
_atom_site_symmetry_multiplicity
N N1 0.3813(2) 0.7589(2) 0.65518(12) 0.0606(6) Uani d . 1 1
H H1A 0.3496 0.7206 0.6082 0.073 Uiso calc R 1 1
N N2 0.55340(17) 0.87868(16) 0.72883(10) 0.0407(5) Uani d . 1 1
H H2A 0.5134 0.8698 0.7722 0.049 Uiso calc R 1 1
N N3 0.55035(18) 0.83370(15) 0.58961(10) 0.0400(5) Uani d . 1 1
H H3A 0.6221 0.8809 0.5930 0.048 Uiso calc R 1 1
C C1 0.4961(2) 0.82257(18) 0.65809(12) 0.0372(5) Uani d . 1 1
C C2 0.3022(3) 0.7462(3) 0.72241(15) 0.0618(8) Uani d . 1 1
H H2B 0.3531 0.7879 0.7738 0.074 Uiso calc R 1 1
C C3 0.1559(4) 0.7963(3) 0.6947(2) 0.0908(10) Uani d . 1 1
H H3B 0.1630 0.8780 0.6813 0.136 Uiso calc R 1 1
H H3C 0.1047 0.7880 0.7402 0.136 Uiso calc R 1 1
H H3D 0.1053 0.7554 0.6445 0.136 Uiso calc R 1 1
C C4 0.2946(4) 0.6209(3) 0.7427(2) 0.0980(12) Uani d . 1 1
H H4A 0.3902 0.5903 0.7614 0.147 Uiso calc R 1 1
H H4B 0.2463 0.5794 0.6922 0.147 Uiso calc R 1 1
H H4C 0.2424 0.6111 0.7876 0.147 Uiso calc R 1 1
C C5 0.6772(2) 0.95385(17) 0.74056(13) 0.0377(5) Uani d . 1 1
H H5A 0.6841 0.9853 0.6842 0.045 Uiso calc R 1 1
C C6 0.6565(3) 1.0533(2) 0.79649(16) 0.0575(7) Uani d . 1 1
H H6A 0.5696 1.0942 0.7712 0.086 Uiso calc R 1 1
H H6B 0.7367 1.1061 0.8023 0.086 Uiso calc R 1 1
H H6C 0.6500 1.0243 0.8522 0.086 Uiso calc R 1 1
C C7 0.8100(3) 0.8884(2) 0.77559(19) 0.0652(7) Uani d . 1 1
H H7A 0.8199 0.8251 0.7374 0.098 Uiso calc R 1 1
H H7B 0.8056 0.8574 0.8311 0.098 Uiso calc R 1 1
H H7C 0.8911 0.9401 0.7811 0.098 Uiso calc R 1 1
C C8 0.5007(2) 0.77405(19) 0.50895(13) 0.0438(6) Uani d . 1 1
H H8A 0.3956 0.7697 0.4980 0.053 Uiso calc R 1 1
C C9 0.5406(3) 0.8431(2) 0.43942(14) 0.0555(6) Uani d . 1 1
H H9A 0.5003 0.9204 0.4387 0.083 Uiso calc R 1 1
H H9B 0.5041 0.8054 0.3852 0.083 Uiso calc R 1 1
H H9C 0.6434 0.8486 0.4490 0.083 Uiso calc R 1 1
C C10 0.5571(4) 0.6538(2) 0.51258(18) 0.0841(10) Uani d . 1 1
H H10A 0.5288 0.6120 0.5587 0.126 Uiso calc R 1 1
H H10B 0.6602 0.6561 0.5223 0.126 Uiso calc R 1 1
H H10C 0.5193 0.6147 0.4591 0.126 Uiso calc R 1 1
C C11 0.8673(2) 0.02478(18) 0.57016(13) 0.0372(5) Uani d . 1 1
C C12 0.9785(2) 0.04210(18) 0.52111(13) 0.0366(5) Uani d . 1 1
H H12A 1.0196 0.1161 0.5202 0.044 Uiso calc R 1 1
C C13 0.0836(2) 0.63781(18) 0.46512(12) 0.0373(5) Uani d . 1 1
C C14 -0.0139(2) 0.54111(18) 0.47181(12) 0.0388(5) Uani d . 1 1
H H14A -0.1018 0.5388 0.4327 0.047 Uiso calc R 1 1
O O1 0.81517(17) -0.06979(13) 0.57428(11) 0.0534(5) Uani d . 1 1
O O2 0.82763(15) 0.11397(12) 0.60762(10) 0.0468(4) Uani d . 1 1
H H2 0.8741 0.1718 0.5986 0.070 Uiso calc R 1 1
O O3 0.19305(19) 0.64871(16) 0.51791(11) 0.0672(6) Uani d . 1 1
O O4 0.04379(15) 0.70345(12) 0.40121(9) 0.0425(4) Uani d . 1 1

loop_
_atom_site_aniso_label
_atom_site_aniso_U_11
_atom_site_aniso_U_22
_atom_site_aniso_U_33
_atom_site_aniso_U_12
_atom_site_aniso_U_13
_atom_site_aniso_U_23
N1 0.0536(12) 0.0929(16) 0.0369(10) -0.0418(11) 0.0131(9) -0.0110(10)
N2 0.0404(10) 0.0532(11) 0.0306(9) -0.0154(8) 0.0123(7) -0.0032(8)
N3 0.0414(10) 0.0462(10) 0.0337(9) -0.0158(8) 0.0111(7) -0.0042(8)
C1 0.0352(11) 0.0435(12) 0.0321(11) -0.0100(9) 0.0058(9) 0.0015(9)
C2 0.0527(14) 0.094(2) 0.0402(13) -0.0384(14) 0.0138(11) -0.0032(13)
C3 0.093(2) 0.087(2) 0.106(3) 0.0130(18) 0.051(2) 0.0107(19)
C4 0.091(2) 0.116(3) 0.098(2) 0.018(2) 0.0448(19) 0.059(2)
C5 0.0373(11) 0.0419(12) 0.0344(11) -0.0107(9) 0.0085(9) -0.0029(9)
C6 0.0753(17) 0.0488(15) 0.0524(14) -0.0164(12) 0.0227(13) -0.0100(11)
C7 0.0413(13) 0.0687(17) 0.0832(19) -0.0008(12) 0.0076(13) 0.0107(14)
C8 0.0505(13) 0.0483(13) 0.0303(11) -0.0115(10) 0.0035(9) -0.0018(9)
C9 0.0729(16) 0.0591(15) 0.0346(12) -0.0105(12) 0.0115(11) -0.0006(11)
C10 0.143(3) 0.0518(17) 0.0493(16) 0.0038(17) 0.0019(17) -0.0053(12)
C11 0.0385(11) 0.0384(12) 0.0380(11) -0.0092(9) 0.0154(9) -0.0038(9)
C12 0.0381(11) 0.0344(11) 0.0404(11) -0.0115(8) 0.0152(9) -0.0012(8)
C13 0.0428(12) 0.0405(12) 0.0291(11) -0.0111(9) 0.0089(9) -0.0064(9)
C14 0.0378(11) 0.0453(12) 0.0313(10) -0.0120(9) 0.0028(9) -0.0033(8)
O1 0.0598(10) 0.0442(9) 0.0669(11) -0.0215(8) 0.0376(8) -0.0112(8)
O2 0.0534(9) 0.0382(8) 0.0578(9) -0.0073(7) 0.0316(8) -0.0029(7)
O3 0.0652(11) 0.0750(12) 0.0514(10) -0.0411(9) -0.0100(9) 0.0121(9)
O4 0.0539(9) 0.0377(8) 0.0366(8) -0.0069(7) 0.0111(7) 0.0000(6)

loop_
_atom_type_symbol
_atom_type_description
_atom_type_scat_dispersion_real
_atom_type_scat_dispersion_imag
_atom_type_scat_source
C C 0.0033 0.0016 'International Tables Vol C Tables 4.2.6.8 and 6.1.1.4'
H H 0.0000 0.0000 'International Tables Vol C Tables 4.2.6.8 and 6.1.1.4'
N N 0.0061 0.0033 'International Tables Vol C Tables 4.2.6.8 and 6.1.1.4'
O O 0.0106 0.0060 'International Tables Vol C Tables 4.2.6.8 and 6.1.1.4'

loop_
_geom_angle_atom_site_label_1
_geom_angle_atom_site_label_2
_geom_angle_atom_site_label_3
_geom_angle_site_symmetry_1
_geom_angle
C1 N1 C2 . 126.59(19)
C1 N1 H1A . 116.7
C2 N1 H1A . 116.7
C1 N2 C5 . 125.70(16)
C1 N2 H2A . 117.1
C5 N2 H2A . 117.1
C1 N3 C8 . 125.69(17)
C1 N3 H3A . 117.2
C8 N3 H3A . 117.2
N1 C1 N2 . 119.70(18)
N1 C1 N3 . 120.07(18)
N2 C1 N3 . 120.18(17)
N1 C2 C4 . 108.6(2)
N1 C2 C3 . 110.3(2)
C4 C2 C3 . 110.6(2)
N1 C2 H2B . 109.1
C4 C2 H2B . 109.1
C3 C2 H2B . 109.1
C2 C3 H3B . 109.5
C2 C3 H3C . 109.5
H3B C3 H3C . 109.5
C2 C3 H3D . 109.5
H3B C3 H3D . 109.5
H3C C3 H3D . 109.5
C2 C4 H4A . 109.5
C2 C4 H4B . 109.5
H4A C4 H4B . 109.5
C2 C4 H4C . 109.5
H4A C4 H4C . 109.5
H4B C4 H4C . 109.5
N2 C5 C7 . 111.20(19)
N2 C5 C6 . 108.94(17)
C7 C5 C6 . 112.0(2)
N2 C5 H5A . 108.2
C7 C5 H5A . 108.2
C6 C5 H5A . 108.2
C5 C6 H6A . 109.5
C5 C6 H6B . 109.5
H6A C6 H6B . 109.5
C5 C6 H6C . 109.5
H6A C6 H6C . 109.5
H6B C6 H6C . 109.5
C5 C7 H7A . 109.5
C5 C7 H7B . 109.5
H7A C7 H7B . 109.5
C5 C7 H7C . 109.5
H7A C7 H7C . 109.5
H7B C7 H7C . 109.5
N3 C8 C10 . 110.97(19)
N3 C8 C9 . 109.17(18)
C10 C8 C9 . 112.2(2)
N3 C8 H8A . 108.1
C10 C8 H8A . 108.1
C9 C8 H8A . 108.1
C8 C9 H9A . 109.5
C8 C9 H9B . 109.5
H9A C9 H9B . 109.5
C8 C9 H9C . 109.5
H9A C9 H9C . 109.5
H9B C9 H9C . 109.5
C8 C10 H10A . 109.5
C8 C10 H10B . 109.5
H10A C10 H10B . 109.5
C8 C10 H10C . 109.5
H10A C10 H10C . 109.5
H10B C10 H10C . 109.5
O1 C11 O2 . 121.74(18)
O1 C11 C12 . 120.65(18)
O2 C11 C12 . 117.61(17)
C12 C12 C11 3_756 121.8(2)
C12 C12 H12A 3_756 119.1
C11 C12 H12A . 119.1
O3 C13 O4 . 125.02(19)
O3 C13 C14 . 119.94(19)
O4 C13 C14 . 115.03(18)
C14 C14 C13 3_566 124.2(2)
C14 C14 H14A 3_566 117.9
C13 C14 H14A . 117.9
C11 O2 H2 . 109.5

loop_
_geom_bond_atom_site_label_1
_geom_bond_atom_site_label_2
_geom_bond_site_symmetry_2
_geom_bond_distance
N1 C1 . 1.331(3)
N1 C2 . 1.469(3)
N1 H1A . 0.8800
N2 C1 . 1.335(3)
N2 C5 . 1.466(3)
N2 H2A . 0.8800
N3 C1 . 1.334(3)
N3 C8 . 1.469(3)
N3 H3A . 0.8800
C2 C4 . 1.500(5)
C2 C3 . 1.513(4)
C2 H2B . 1.0000
C3 H3B . 0.9800
C3 H3C . 0.9800
C3 H3D . 0.9800
C4 H4A . 0.9800
C4 H4B . 0.9800
C4 H4C . 0.9800
C5 C7 . 1.501(3)
C5 C6 . 1.510(3)
C5 H5A . 1.0000
C6 H6A . 0.9800
C6 H6B . 0.9800
C6 H6C . 0.9800
C7 H7A . 0.9800
C7 H7B . 0.9800
C7 H7C . 0.9800
C8 C10 . 1.499(4)
C8 C9 . 1.502(3)
C8 H8A . 1.0000
C9 H9A . 0.9800
C9 H9B . 0.9800
C9 H9C . 0.9800
C10 H10A . 0.9800
C10 H10B . 0.9800
C10 H10C . 0.9800
C11 O1 . 1.219(2)
C11 O2 . 1.302(3)
C11 C12 . 1.485(3)
C12 C12 3_756 1.314(4)
C12 H12A . 0.9500
C13 O3 . 1.222(3)
C13 O4 . 1.279(3)
C13 C14 . 1.489(3)
C14 C14 3_566 1.311(4)
C14 H14A . 0.9500
O2 H2 . 0.8400

loop_
_geom_hbond_atom_site_label_D
_geom_hbond_atom_site_label_H
_geom_hbond_atom_site_label_A
_geom_hbond_site_symmetry_A
_geom_hbond_distance_DH
_geom_hbond_distance_HA
_geom_hbond_distance_DA
_geom_hbond_angle_DHA
N1 H1A O3 . 0.88 2.05 2.866(2) 153.5
N2 H2A O4 4_676 0.88 2.22 2.976(2) 143.8
N3 H3A O1 1_565 0.88 2.04 2.866(2) 154.9
O2 H2 O4 3_666 0.84 1.66 2.484(2) 167.9
C8 H8A O3 . 1.00 2.49 3.356(2) 144.0
C2 H2B O4 4_676 1.00 2.46 3.372(2) 150.3
C5 H5A O1 1_565 1.00 2.48 3.270(2) 134.9

loop_
_geom_torsion_atom_site_label_1
_geom_torsion_atom_site_label_2
_geom_torsion_atom_site_label_3
_geom_torsion_atom_site_label_4
_geom_torsion_site_symmetry_4
_geom_torsion
C2 N1 C1 N2 . 3.1(4)
C2 N1 C1 N3 . -174.4(2)
C5 N2 C1 N1 . -178.4(2)
C5 N2 C1 N3 . -1.0(3)
C8 N3 C1 N1 . -4.8(3)
C8 N3 C1 N2 . 177.8(2)
C1 N1 C2 C4 . -123.8(3)
C1 N1 C2 C3 . 114.8(3)
C1 N2 C5 C7 . -92.6(3)
C1 N2 C5 C6 . 143.5(2)
C1 N3 C8 C10 . -80.4(3)
C1 N3 C8 C9 . 155.4(2)
O1 C11 C12 C12 3_756 1.9(4)
O2 C11 C12 C12 3_756 -177.6(3)
O3 C13 C14 C14 3_566 -5.4(4)
O4 C13 C14 C14 3_566 173.6(3)
